data_4333120
loop_
_publ_author_name
'Jimtaisong, Ampa'
'Luck, Rudy L.'

_publ_section_title
;
 Synthesis and Catalytic Epoxidation Activity with TBHP and H2O2of Dioxo-,
 Oxoperoxo-, and Oxodiperoxo Molybdenum(VI) and Tungsten(VI) Compounds
 Containing Monodentate or Bidentate Phosphine Oxide Ligands:&#x00A0;
 Crystal Structures of WCl2(O)2(OPMePh2)2, WCl2(O)(O2)(OPMePh2)2,
 MoCl2(O)2dppmO2&#x00B7;C4H10O, WCl2(O)2dppmO2, Mo(O)(O2)2dppmO2, and
 W(O)(O2)2dppmO2
;
_journal_issue 25
_journal_name_full 'Inorganic Chemistry'
_journal_page_first 10391
_journal_page_last 10402
_journal_paper_doi 10.1021/ic061455d
_journal_volume 45
_journal_year 2006
_chemical_compound_source 'synthesis as described'
_chemical_formula_moiety 'C26 H26 Cl2 O4 P2 W1'
_chemical_formula_sum 'C26 H26 Cl2 O4 P2 W'
_chemical_formula_weight 719.16
_chemical_name_systematic
;
 ?
;
_space_group_IT_number 14
_symmetry_cell_setting monoclinic
_symmetry_Int_Tables_number 14
_symmetry_space_group_name_Hall '-P 2ybc'
_symmetry_space_group_name_H-M 'P 1 21/c 1'
_atom_sites_solution_hydrogens geom
_atom_sites_solution_primary direct
_atom_sites_solution_secondary difmap
_audit_creation_date 2006-07-14T16:00:36-00:00
_audit_creation_method 'WinGX routine CIF_UPDATE'
_cell_angle_alpha 90
_cell_angle_beta 104.52(2)
_cell_angle_gamma 90
_cell_formula_units_Z 4
_cell_length_a 9.225(2)
_cell_length_b 17.629(5)
_cell_length_c 17.867(3)
_cell_measurement_reflns_used 25
_cell_measurement_temperature 293(2)
_cell_measurement_theta_max 15
_cell_measurement_theta_min 10
_cell_measurement_wavelength 0.71073
_cell_volume 2812.9(11)
_computing_cell_refinement 'CAD4 Express (Enraf Nonius, 1994)'
_computing_data_collection 'CAD4 Express (Enraf Nonius, 1994)'
_computing_data_reduction 'XCAD4 (Harms & Wocadlo, 1995)'
_computing_molecular_graphics 'Ortep-3 for Windows (Farrugia, 1997)'
_computing_publication_material 'WinGX publication routines (Farrugia, 1999)'
_computing_structure_refinement 'SHELXL-97 (Sheldrick, 1997)'
_computing_structure_solution 'SHELXS-97 (Sheldrick, 1997)'
_diffrn_ambient_temperature 293(2)
_diffrn_detector 'scintillation LiI'
_diffrn_detector_dtime 1.195
_diffrn_measured_fraction_theta_full 0.998
_diffrn_measured_fraction_theta_max 0.998
_diffrn_measurement_device '\k-geometry diffractometer'
_diffrn_measurement_device_type 'Enraf Nonius CAD4'
_diffrn_measurement_method 'non-profiled omega/2theta scans'
_diffrn_orient_matrix_type
;
  x-axis points to radiation source
  the matrix is specified in reciprocal space
;
_diffrn_orient_matrix_UB_11 -0.037547
_diffrn_orient_matrix_UB_12 -0.051968
_diffrn_orient_matrix_UB_13 0.007297
_diffrn_orient_matrix_UB_21 -0.073564
_diffrn_orient_matrix_UB_22 0.022304
_diffrn_orient_matrix_UB_23 0.026507
_diffrn_orient_matrix_UB_31 -0.075646
_diffrn_orient_matrix_UB_32 0.004126
_diffrn_orient_matrix_UB_33 -0.05084
_diffrn_radiation_monochromator graphite
_diffrn_radiation_probe x-ray
_diffrn_radiation_type MoK\a
_diffrn_radiation_wavelength 0.71073
_diffrn_reflns_av_R_equivalents 0.0241
_diffrn_reflns_av_unetI/netI 0.0433
_diffrn_reflns_limit_h_max 9
_diffrn_reflns_limit_h_min 0
_diffrn_reflns_limit_k_max 18
_diffrn_reflns_limit_k_min 0
_diffrn_reflns_limit_l_max 18
_diffrn_reflns_limit_l_min -19
_diffrn_reflns_number 3923
_diffrn_reflns_theta_full 22.49
_diffrn_reflns_theta_max 22.49
_diffrn_reflns_theta_min 1.65
_diffrn_source 'Enraf Nonius FR590'
_diffrn_standards_decay_% 1
_diffrn_standards_interval_time 166
_diffrn_standards_number 3
_exptl_absorpt_coefficient_mu 4.44
_exptl_absorpt_correction_T_max 0.6403
_exptl_absorpt_correction_T_min 0.4001
_exptl_absorpt_correction_type psi-scan
_exptl_absorpt_process_details
;
North A.C.T., Phillips D.C. & Mathews F.S. (1968) Acta. Cryst. A24, 351
        Number of psi-scan sets used was   7
        Theta correction was applied.
        Averaged transmission function was used.
        No Fourier smoothing was applied.
;
_exptl_crystal_colour white
_exptl_crystal_density_diffrn 1.698
_exptl_crystal_density_method 'not measured'
_exptl_crystal_description prism
_exptl_crystal_F_000 1408
_exptl_crystal_size_max 0.4
_exptl_crystal_size_mid 0.25
_exptl_crystal_size_min 0.05
_refine_diff_density_max 0.882
_refine_diff_density_min -0.483
_refine_diff_density_rms 0.085
_refine_ls_extinction_method none
_refine_ls_goodness_of_fit_ref 1.032
_refine_ls_hydrogen_treatment mixed
_refine_ls_matrix_type full
_refine_ls_number_parameters 343
_refine_ls_number_reflns 3657
_refine_ls_number_restraints 6
_refine_ls_restrained_S_all 1.035
_refine_ls_R_factor_all 0.0693
_refine_ls_R_factor_gt 0.0326
_refine_ls_shift/su_max 0
_refine_ls_shift/su_mean 0
_refine_ls_structure_factor_coef Fsqd
_refine_ls_weighting_details 'calc w=1/[\s^2^(Fo^2^)+(0.0330P)^2^+4.0652P] where P=(Fo^2^+2Fc^2^)/3'
_refine_ls_weighting_scheme calc
_refine_ls_wR_factor_gt 0.0685
_refine_ls_wR_factor_ref 0.0798
_reflns_number_gt 2529
_reflns_number_total 3657
_reflns_threshold_expression >2sigma(I)
_cod_data_source_file ic061455dsup1.cif
_cod_data_source_block wbisox
_cod_original_sg_symbol_H-M 'P 21/c'
_cod_database_code 4333120

loop_
_symmetry_equiv_pos_as_xyz
'x, y, z'
'-x, y+1/2, -z+1/2'
'-x, -y, -z'
'x, -y-1/2, z-1/2'

loop_
_atom_site_label
_atom_site_type_symbol
_atom_site_fract_x
_atom_site_fract_y
_atom_site_fract_z
_atom_site_U_iso_or_equiv
_atom_site_adp_type
_atom_site_occupancy
_atom_site_symmetry_multiplicity
_atom_site_calc_flag
_atom_site_refinement_flags
_atom_site_disorder_assembly
_atom_site_disorder_group
W1 W 0.05285(3) 0.253658(19) 0.250103(16) 0.05369(13) Uani 1 1 d . . .
Cl1 Cl 0.2878(3) 0.22563(13) 0.22324(12) 0.0806(7) Uani 1 1 d . . .
Cl2 Cl -0.1423(2) 0.28683(16) 0.31020(14) 0.0918(8) Uani 1 1 d . . .
O1 O -0.0049(6) 0.3127(3) 0.1726(3) 0.0784(17) Uani 1 1 d . . .
O2 O -0.0280(7) 0.1696(3) 0.2131(3) 0.098(2) Uani 1 1 d . . .
P1 P 0.2053(2) 0.18987(12) 0.44471(11) 0.0509(5) Uani 1 1 d . . .
P2 P 0.1649(2) 0.43451(12) 0.31965(12) 0.0594(6) Uani 1 1 d . . .
O11 O 0.1569(5) 0.2013(3) 0.3590(3) 0.0638(14) Uani 1 1 d . A .
O21 O 0.1717(5) 0.3483(3) 0.3172(3) 0.0611(14) Uani 1 1 d . . .
C11 C 0.0892(9) 0.2382(5) 0.4952(4) 0.073(3) Uani 1 1 d . A .
H11A H 0.0843 0.291 0.4817 0.11 Uiso 1 1 calc R . .
H11B H 0.1303 0.2327 0.5498 0.11 Uiso 1 1 calc R . .
H11C H -0.0097 0.2168 0.4811 0.11 Uiso 1 1 calc R . .
C21 C -0.0145(9) 0.4728(5) 0.2716(5) 0.091(3) Uani 1 1 d . . .
H21A H -0.041 0.4562 0.2188 0.137 Uiso 1 1 calc R . .
H21B H -0.01 0.5272 0.2734 0.137 Uiso 1 1 calc R . .
H21C H -0.0884 0.4553 0.2971 0.137 Uiso 1 1 calc R . .
C131 C 0.3948(8) 0.2205(4) 0.4831(4) 0.0498(19) Uani 1 1 d . A .
C132 C 0.4553(10) 0.2245(5) 0.5629(5) 0.071(2) Uani 1 1 d . . .
H132 H 0.3969 0.2111 0.5964 0.085 Uiso 1 1 calc R A .
C133 C 0.6003(9) 0.2481(5) 0.5924(5) 0.075(2) Uani 1 1 d . A .
H133 H 0.6399 0.2508 0.6456 0.09 Uiso 1 1 calc R . .
C134 C 0.6871(10) 0.2676(5) 0.5428(6) 0.078(3) Uani 1 1 d . . .
H134 H 0.7848 0.2842 0.5628 0.094 Uiso 1 1 calc R A .
C135 C 0.6303(9) 0.2629(5) 0.4642(6) 0.079(3) Uani 1 1 d . A .
H135 H 0.6895 0.2757 0.431 0.094 Uiso 1 1 calc R . .
C136 C 0.4841(8) 0.2388(4) 0.4347(4) 0.058(2) Uani 1 1 d . . .
H136 H 0.4459 0.2349 0.3815 0.07 Uiso 1 1 calc R A .
C221 C 0.2113(9) 0.4664(4) 0.4188(4) 0.055(2) Uani 1 1 d . . .
C222 C 0.3155(11) 0.4260(6) 0.4724(5) 0.086(3) Uani 1 1 d . . .
H222 H 0.3601 0.3834 0.4572 0.103 Uiso 1 1 calc R . .
C223 C 0.3541(13) 0.4485(7) 0.5488(6) 0.111(4) Uani 1 1 d . . .
H223 H 0.4247 0.4208 0.5848 0.134 Uiso 1 1 calc R . .
C224 C 0.2891(15) 0.5113(7) 0.5720(6) 0.107(4) Uani 1 1 d . . .
H224 H 0.316 0.5264 0.6235 0.129 Uiso 1 1 calc R . .
C225 C 0.1868(14) 0.5509(6) 0.5202(7) 0.102(4) Uani 1 1 d . . .
H225 H 0.1424 0.5931 0.5364 0.122 Uiso 1 1 calc R . .
C226 C 0.1451(11) 0.5299(5) 0.4417(6) 0.085(3) Uani 1 1 d . . .
H226 H 0.0748 0.558 0.406 0.102 Uiso 1 1 calc R . .
C231 C 0.3015(10) 0.4750(5) 0.2755(4) 0.070(2) Uani 1 1 d . . .
C232 C 0.3141(13) 0.5527(6) 0.2695(5) 0.099(3) Uani 1 1 d . . .
H232 H 0.2518 0.5843 0.2891 0.119 Uiso 1 1 calc R . .
C233 C 0.4173(17) 0.5838(8) 0.2349(7) 0.137(5) Uani 1 1 d . . .
H233 H 0.4213 0.6361 0.2291 0.165 Uiso 1 1 calc R . .
C234 C 0.5140(17) 0.5383(9) 0.2091(7) 0.143(6) Uani 1 1 d . . .
H234 H 0.584 0.5601 0.1862 0.171 Uiso 1 1 calc R . .
C235 C 0.5098(14) 0.4594(7) 0.2163(6) 0.115(4) Uani 1 1 d . . .
H235 H 0.577 0.4284 0.1995 0.138 Uiso 1 1 calc R . .
C236 C 0.4000(11) 0.4284(6) 0.2499(5) 0.089(3) Uani 1 1 d . . .
H236 H 0.3937 0.376 0.2549 0.106 Uiso 1 1 calc R . .
C121 C 0.2092(9) 0.1022(4) 0.4705(5) 0.055(4) Uiso 0.619(7) 1 d PG A 1
C122 C 0.2118(11) 0.0357(6) 0.4214(4) 0.095(6) Uani 0.619(7) 1 d PG A 1
H122 H 0.1967 0.0444 0.3687 0.114 Uiso 0.619(7) 1 calc PR A 1
C123 C 0.2351(14) -0.0404(5) 0.4468(8) 0.123(11) Uani 0.619(7) 1 d PG A 1
H123 H 0.2591 -0.076 0.4135 0.148 Uiso 0.619(7) 1 calc PR A 1
C124 C 0.2252(13) -0.0618(4) 0.5114(8) 0.101(7) Uani 0.619(7) 1 d PG A 1
H124 H 0.2404 -0.1127 0.5248 0.122 Uiso 0.619(7) 1 calc PR A 1
C125 C 0.1903(11) -0.0086(7) 0.5668(5) 0.096(6) Uani 0.619(7) 1 d PG A 1
H125 H 0.1811 -0.0257 0.6147 0.116 Uiso 0.619(7) 1 calc PR A 1
C126 C 0.1718(10) 0.0639(6) 0.5489(4) 0.084(5) Uani 0.619(7) 1 d PG A 1
H126 H 0.1359 0.0955 0.5819 0.101 Uiso 0.619(7) 1 calc PR A 1
C141 C 0.1970(8) 0.0768(5) 0.4478(4) 0.040(5) Uiso 0.381(7) 1 d PRD A 2
C142 C 0.3255(7) 0.0450(5) 0.4800(6) 0.063(7) Uani 0.381(7) 1 d PRD A 2
H142 H 0.4111 0.0737 0.4997 0.076 Uiso 0.381(7) 1 d PR A 2
C143 C 0.324(3) -0.0344(10) 0.4818(19) 0.091(11) Uani 0.381(7) 1 d PD A 2
H143 H 0.4097 -0.063 0.5024 0.109 Uiso 0.381(7) 1 calc PR A 2
C144 C 0.184(3) -0.067(2) 0.4500(16) 0.15(2) Uani 0.381(7) 1 d PD A 2
H144 H 0.1781 -0.1196 0.4512 0.184 Uiso 0.381(7) 1 calc PR A 2
C145 C 0.054(3) -0.0278(10) 0.4171(14) 0.072(8) Uani 0.381(7) 1 d PD A 2
H145 H -0.0341 -0.0541 0.3955 0.086 Uiso 0.381(7) 1 calc PR A 2
C146 C 0.0545(18) 0.0519(10) 0.4163(11) 0.062(6) Uani 0.381(7) 1 d PD A 2
H146 H -0.0284 0.0827 0.3974 0.074 Uiso 0.381(7) 1 calc PR A 2

loop_
_atom_site_aniso_label
_atom_site_aniso_U_11
_atom_site_aniso_U_22
_atom_site_aniso_U_33
_atom_site_aniso_U_23
_atom_site_aniso_U_13
_atom_site_aniso_U_12
W1 0.0591(2) 0.0541(2) 0.03939(17) -0.00302(19) -0.00343(13) -0.0019(2)
Cl1 0.0905(16) 0.0968(17) 0.0591(13) -0.0044(12) 0.0275(12) 0.0244(13)
Cl2 0.0549(13) 0.134(2) 0.0836(17) 0.0098(15) 0.0121(12) 0.0094(14)
O1 0.103(4) 0.066(4) 0.047(3) 0.006(3) -0.016(3) 0.000(3)
O2 0.131(5) 0.058(4) 0.081(4) 0.000(3) -0.019(4) -0.017(4)
P1 0.0499(12) 0.0551(13) 0.0445(11) 0.0081(10) 0.0059(9) 0.0033(10)
P2 0.0638(13) 0.0552(13) 0.0518(13) -0.0104(10) 0.0005(11) -0.0024(11)
O11 0.068(3) 0.078(4) 0.040(3) 0.007(3) 0.004(3) 0.008(3)
O21 0.056(3) 0.058(3) 0.062(3) -0.015(3) 0.000(3) -0.001(3)
C11 0.066(5) 0.087(7) 0.068(5) 0.002(5) 0.018(4) 0.010(5)
C21 0.090(6) 0.070(6) 0.092(7) -0.014(5) -0.016(5) 0.005(5)
C131 0.055(5) 0.049(4) 0.043(4) 0.006(3) 0.010(4) 0.002(4)
C132 0.065(6) 0.091(7) 0.056(5) 0.000(4) 0.014(4) -0.001(5)
C133 0.062(5) 0.095(7) 0.058(5) -0.004(6) -0.005(4) 0.003(6)
C134 0.051(5) 0.079(7) 0.094(7) 0.003(6) -0.001(5) -0.001(5)
C135 0.055(5) 0.100(8) 0.084(7) 0.009(6) 0.022(5) -0.010(5)
C136 0.061(5) 0.067(6) 0.048(4) 0.003(4) 0.014(4) -0.004(4)
C221 0.064(5) 0.050(5) 0.050(5) -0.009(4) 0.014(4) -0.003(4)
C222 0.105(8) 0.083(7) 0.064(6) -0.015(5) 0.010(6) 0.010(6)
C223 0.126(10) 0.122(10) 0.066(7) -0.008(7) -0.012(6) 0.008(8)
C224 0.148(11) 0.109(10) 0.061(7) -0.020(7) 0.018(8) -0.025(9)
C225 0.136(10) 0.093(8) 0.088(8) -0.042(7) 0.050(8) -0.020(8)
C226 0.108(8) 0.063(6) 0.085(7) -0.011(6) 0.024(6) 0.011(6)
C231 0.098(7) 0.066(6) 0.047(5) -0.014(4) 0.017(5) -0.018(5)
C232 0.146(10) 0.073(7) 0.085(7) -0.010(6) 0.041(7) -0.028(7)
C233 0.222(16) 0.097(9) 0.114(10) -0.007(8) 0.083(11) -0.056(10)
C234 0.196(15) 0.145(13) 0.115(10) -0.016(10) 0.089(10) -0.079(12)
C235 0.128(10) 0.121(11) 0.111(9) -0.021(8) 0.058(8) -0.034(8)
C236 0.092(7) 0.096(8) 0.081(7) -0.021(6) 0.028(6) -0.025(6)
C122 0.157(19) 0.059(11) 0.068(11) -0.013(9) 0.027(12) 0.016(11)
C123 0.12(2) 0.15(3) 0.11(2) 0.061(19) 0.047(19) 0.087(19)
C124 0.093(14) 0.042(10) 0.14(2) -0.012(12) -0.023(13) 0.002(9)
C125 0.107(13) 0.073(11) 0.083(12) 0.055(10) -0.027(10) -0.016(10)
C126 0.083(11) 0.099(13) 0.062(9) -0.012(9) 0.003(8) 0.004(9)
C142 0.073(16) 0.031(12) 0.081(17) -0.002(11) 0.013(13) -0.016(11)
C143 0.11(3) 0.038(15) 0.11(3) 0.014(15) -0.01(2) 0.014(15)
C144 0.225(55) 0.175(39) 0.041(23) -0.079(26) 0.001(24) 0.020(40)
C145 0.10(2) 0.061(16) 0.069(17) -0.039(13) 0.044(15) -0.043(14)
C146 0.060(14) 0.057(14) 0.076(15) 0.005(12) 0.032(12) 0.017(11)

loop_
_atom_type_symbol
_atom_type_description
_atom_type_scat_dispersion_real
_atom_type_scat_dispersion_imag
_atom_type_scat_source
C C 0.0033 0.0016 'International Tables Vol C Tables 4.2.6.8 and 6.1.1.4'
H H 0 0 'International Tables Vol C Tables 4.2.6.8 and 6.1.1.4'
Cl Cl 0.1484 0.1585 'International Tables Vol C Tables 4.2.6.8 and 6.1.1.4'
O O 0.0106 0.006 'International Tables Vol C Tables 4.2.6.8 and 6.1.1.4'
P P 0.1023 0.0942 'International Tables Vol C Tables 4.2.6.8 and 6.1.1.4'
W W -0.849 6.8722 'International Tables Vol C Tables 4.2.6.8 and 6.1.1.4'

loop_
_geom_angle_atom_site_label_1
_geom_angle_atom_site_label_2
_geom_angle_atom_site_label_3
_geom_angle
O1 W1 O2 101.3(3)
O1 W1 O11 166.8(2)
O2 W1 O11 91.7(2)
O1 W1 O21 89.5(2)
O2 W1 O21 169.2(2)
O11 W1 O21 77.42(19)
O1 W1 Cl1 94.5(2)
O2 W1 Cl1 94.2(2)
O11 W1 Cl1 82.59(14)
O21 W1 Cl1 84.97(14)
O1 W1 Cl2 95.6(2)
O2 W1 Cl2 94.6(3)
O11 W1 Cl2 85.08(14)
O21 W1 Cl2 84.10(14)
Cl1 W1 Cl2 165.04(8)
O11 P1 C121 113.6(4)
O11 P1 C11 113.0(3)
C121 P1 C11 106.7(4)
O11 P1 C131 111.3(3)
C121 P1 C131 103.3(4)
C11 P1 C131 108.3(4)
O11 P1 C141 99.1(3)
C121 P1 C141 14.53(16)
C11 P1 C141 115.5(4)
C131 P1 C141 109.3(3)
O21 P2 C21 113.7(4)
O21 P2 C231 110.3(4)
C21 P2 C231 107.8(5)
O21 P2 C221 109.7(3)
C21 P2 C221 108.4(4)
C231 P2 C221 106.7(4)
P1 O11 W1 159.1(3)
P2 O21 W1 139.5(3)
P1 C11 H11A 109.5
P1 C11 H11B 109.5
H11A C11 H11B 109.5
P1 C11 H11C 109.5
H11A C11 H11C 109.5
H11B C11 H11C 109.5
P2 C21 H21A 109.5
P2 C21 H21B 109.5
H21A C21 H21B 109.5
P2 C21 H21C 109.5
H21A C21 H21C 109.5
H21B C21 H21C 109.5
C136 C131 C132 118.8(7)
C136 C131 P1 120.7(6)
C132 C131 P1 120.5(6)
C133 C132 C131 120.5(8)
C133 C132 H132 119.7
C131 C132 H132 119.7
C132 C133 C134 119.8(8)
C132 C133 H133 120.1
C134 C133 H133 120.1
C135 C134 C133 120.5(8)
C135 C134 H134 119.7
C133 C134 H134 119.7
C134 C135 C136 119.5(8)
C134 C135 H135 120.2
C136 C135 H135 120.2
C131 C136 C135 120.8(8)
C131 C136 H136 119.6
C135 C136 H136 119.6
C222 C221 C226 119.8(8)
C222 C221 P2 118.4(6)
C226 C221 P2 121.8(7)
C223 C222 C221 120.2(9)
C223 C222 H222 119.9
C221 C222 H222 119.9
C224 C223 C222 120.4(11)
C224 C223 H223 119.8
C222 C223 H223 119.8
C225 C224 C223 119.8(10)
C225 C224 H224 120.1
C223 C224 H224 120.1
C224 C225 C226 121.3(11)
C224 C225 H225 119.3
C226 C225 H225 119.3
C221 C226 C225 118.4(10)
C221 C226 H226 120.8
C225 C226 H226 120.8
C232 C231 C236 119.2(9)
C232 C231 P2 120.7(8)
C236 C231 P2 120.0(7)
C233 C232 C231 120.8(11)
C233 C232 H232 119.6
C231 C232 H232 119.6
C234 C233 C232 120.2(12)
C234 C233 H233 119.9
C232 C233 H233 119.9
C233 C234 C235 121.2(11)
C233 C234 H234 119.4
C235 C234 H234 119.4
C234 C235 C236 117.7(12)
C234 C235 H235 121.2
C236 C235 H235 121.2
C231 C236 C235 120.7(10)
C231 C236 H236 119.6
C235 C236 H236 119.6
C122 C121 P1 126.8(7)
C122 C121 C126 102.5
P1 C121 C126 129.4(7)
C123 C122 C121 126.1
C123 C122 H122 117
C121 C122 H122 117
C124 C123 C122 123.2
C124 C123 H123 118.4
C122 C123 H123 118.4
C123 C124 C125 121.1
C123 C124 H124 119.4
C125 C124 H124 119.4
C126 C125 C124 119.8
C126 C125 H125 120.1
C124 C125 H125 120.1
C125 C126 C121 123.7
C125 C126 H126 118.1
C121 C126 H126 118.1
C142 C141 C146 135.8(9)
C142 C141 P1 113.8(4)
C146 C141 P1 110.4(9)
C141 C142 C143 115.3(12)
C141 C142 H142 121.6
C143 C142 H142 123.1
C144 C143 C142 114(2)
C144 C143 H143 122.8
C142 C143 H143 122.8
C145 C144 C143 126(3)
C145 C144 H144 117.1
C143 C144 H144 117.1
C144 C145 C146 120(2)
C144 C145 H145 120.1
C146 C145 H145 120.1
C141 C146 C145 108.9(16)
C141 C146 H146 125.6
C145 C146 H146 125.6

loop_
_geom_bond_atom_site_label_1
_geom_bond_atom_site_label_2
_geom_bond_distance
W1 O1 1.707(5)
W1 O2 1.716(6)
W1 O11 2.149(5)
W1 O21 2.182(5)
W1 Cl1 2.386(2)
W1 Cl2 2.389(2)
P1 O11 1.498(5)
P1 C121 1.610(6)
P1 C11 1.780(7)
P1 C131 1.794(8)
P1 C141 1.997(8)
P2 O21 1.522(5)
P2 C21 1.793(8)
P2 C231 1.794(9)
P2 C221 1.806(7)
C11 H11A 0.96
C11 H11B 0.96
C11 H11C 0.96
C21 H21A 0.96
C21 H21B 0.96
C21 H21C 0.96
C131 C136 1.374(10)
C131 C132 1.396(10)
C132 C133 1.374(11)
C132 H132 0.93
C133 C134 1.377(12)
C133 H133 0.93
C134 C135 1.373(12)
C134 H134 0.93
C135 C136 1.386(11)
C135 H135 0.93
C136 H136 0.93
C221 C222 1.374(11)
C221 C226 1.384(11)
C222 C223 1.379(12)
C222 H222 0.93
C223 C224 1.372(14)
C223 H223 0.93
C224 C225 1.341(14)
C224 H224 0.93
C225 C226 1.408(13)
C225 H225 0.93
C226 H226 0.93
C231 C232 1.380(12)
C231 C236 1.386(12)
C232 C233 1.373(14)
C232 H232 0.93
C233 C234 1.363(17)
C233 H233 0.93
C234 C235 1.399(17)
C234 H234 0.93
C235 C236 1.410(12)
C235 H235 0.93
C236 H236 0.93
C121 C122 1.4678
C121 C126 1.668
C122 C123 1.4149
C122 H122 0.93
C123 C124 1.2391
C123 H123 0.93
C124 C125 1.4571
C124 H124 0.93
C125 C126 1.318
C125 H125 0.93
C126 H126 0.93
C141 C142 1.307
C141 C146 1.365(15)
C142 C143 1.400(17)
C142 H142 0.93
C143 C144 1.40(2)
C143 H143 0.93
C144 C145 1.384(19)
C144 H144 0.93
C145 C146 1.405(17)
C145 H145 0.93
C146 H146 0.93
